data_7117354
loop_
_publ_author_name
'A. Belen Marco'
'Diego Cortizo-Lacalle'
'Cristian Gozalvez'
'Mikel Olano'
'Ainhoa Atxabal'
'Xiangnan Sun'
'Manuel Melle-Franco'
'Luis E. Hueso'
'Aurelio Mateo-Alonso'

_publ_section_title
;
 An electron-conducting pyrene-fused phenazinothiadiazole
;
_journal_name_full Chem.Commun.
_journal_page_first 10754
_journal_paper_doi 10.1039/C5cc03096J
_journal_volume 51
_journal_year 2015
_chemical_compound_source 'synthesis as described'
_chemical_formula_moiety 'C44 H50 N4 S1 Si2'
_chemical_formula_sum 'C44 H50 N4 S Si2'
_chemical_formula_weight 723.12
_chemical_name_systematic
;
 ?
;
_space_group_IT_number 2
_symmetry_cell_setting triclinic
_symmetry_Int_Tables_number 2
_symmetry_space_group_name_Hall '-P 1'
_symmetry_space_group_name_H-M 'P -1'
_atom_sites_solution_hydrogens geom
_atom_sites_solution_primary direct
_atom_sites_solution_secondary difmap
_audit_creation_date 2015-01-28T11:18:26-00:00
_audit_creation_method 'WinGX routine CIF_UPDATE'
_audit_update_record
;
2015-03-26 deposited with the CCDC.
2015-05-22 downloaded from the CCDC.
;
_cell_angle_alpha 105.557(9)
_cell_angle_beta 94.548(10)
_cell_angle_gamma 95.487(9)
_cell_formula_units_Z 2
_cell_length_a 7.6707(10)
_cell_length_b 15.0819(13)
_cell_length_c 18.167(2)
_cell_measurement_reflns_used 1332
_cell_measurement_temperature 100(2)
_cell_measurement_theta_max 70.445
_cell_measurement_theta_min 3.317
_cell_measurement_wavelength 1.54184
_cell_volume 2003.3(4)
_computing_cell_refinement 'CrysAlis Pro (Oxford Diffraction Ltd., 2011)'
_computing_data_collection 'CrysAlis Pro (Oxford Diffraction Ltd., 2011)'
_computing_data_reduction 'CrysAlis Pro (Oxford Diffraction Ltd., 2011)'
_computing_molecular_graphics 'Diamond v.3.2f (Crystal Impact GbR, 2008)'
_computing_publication_material 'WinGX publication routines (Farrugia, 1999)'
_computing_structure_refinement 'SHELXL-97 (Sheldrick, 2008)'
_computing_structure_solution 'OLEX2 (Dolomanov et al, 2009)'
_diffrn_ambient_temperature 100(2)
_diffrn_detector 'CCD plate'
_diffrn_detector_area_resol_mean 5.2012
_diffrn_detector_type Atlas
_diffrn_measured_fraction_theta_full 0.996
_diffrn_measured_fraction_theta_max 0.996
_diffrn_measurement_details
;
  1 omega -117.00   -7.00   1.0000    3.0000
omega____ theta____ kappa____ phi______ frames
    -      -40.8256  -77.0000  -60.0000 110

  2 omega -112.00  -23.00   1.0000    3.0000
omega____ theta____ kappa____ phi______ frames
    -      -40.8256  -37.0000    0.0000 89

  3 omega  -98.00   -2.00   1.0000    3.0000
omega____ theta____ kappa____ phi______ frames
    -      -40.8256  125.0000   60.0000 96

  4 omega -111.00   -9.00   1.0000   12.0000
omega____ theta____ kappa____ phi______ frames
    -      -83.0000   61.0000  -90.0000 102

  5 omega  -69.00  -28.00   1.0000   12.0000
omega____ theta____ kappa____ phi______ frames
    -      -83.0000   77.0000   30.0000 41

  6 omega  -81.00   -2.00   1.0000   12.0000
omega____ theta____ kappa____ phi______ frames
    -      -83.0000    0.0000   60.0000 79

  7 omega -148.00 -114.00   1.0000   12.0000
omega____ theta____ kappa____ phi______ frames
    -      -83.0000    0.0000   60.0000 34

  8 omega   40.00  143.00   1.0000   12.0000
omega____ theta____ kappa____ phi______ frames
    -      113.0000  -61.0000 -150.0000 103

  9 omega   36.00  116.00   1.0000   12.0000
omega____ theta____ kappa____ phi______ frames
    -      113.0000 -111.0000 -120.0000 80

 10 omega   39.00  141.00   1.0000   12.0000
omega____ theta____ kappa____ phi______ frames
    -      113.0000  -61.0000  -30.0000 102

 11 omega   38.00   75.00   1.0000   12.0000
omega____ theta____ kappa____ phi______ frames
    -      113.0000  -45.0000 -180.0000 37

 12 omega   78.00  158.00   1.0000   12.0000
omega____ theta____ kappa____ phi______ frames
    -      113.0000    0.0000  -60.0000 80

 13 omega   38.00   68.00   1.0000   12.0000
omega____ theta____ kappa____ phi______ frames
    -      113.0000  -45.0000  120.0000 30

 14 omega   53.00   95.00   1.0000   12.0000
omega____ theta____ kappa____ phi______ frames
    -      113.0000  -94.0000 -180.0000 42

 15 omega   81.00  157.00   1.0000   12.0000
omega____ theta____ kappa____ phi______ frames
    -      113.0000  111.0000  -90.0000 76

 16 omega   82.00  147.00   1.0000   12.0000
omega____ theta____ kappa____ phi______ frames
    -      113.0000  111.0000 -120.0000 65

 17 omega   52.00  153.00   1.0000   12.0000
omega____ theta____ kappa____ phi______ frames
    -      113.0000   15.0000   60.0000 101

 18 omega   74.00  116.00   1.0000   12.0000
omega____ theta____ kappa____ phi______ frames
    -      113.0000 -111.0000   90.0000 42

 19 omega   38.00   67.00   1.0000   12.0000
omega____ theta____ kappa____ phi______ frames
    -      113.0000 -111.0000   90.0000 29

 20 omega   77.00  115.00   1.0000   12.0000
omega____ theta____ kappa____ phi______ frames
    -      113.0000 -111.0000  -60.0000 38

 21 omega   83.00  148.00   1.0000   12.0000
omega____ theta____ kappa____ phi______ frames
    -      113.0000   30.0000 -150.0000 65

 22 omega   65.00  116.00   1.0000   12.0000
omega____ theta____ kappa____ phi______ frames
    -      113.0000 -111.0000    0.0000 51

 23 omega   36.00  113.00   1.0000   12.0000
omega____ theta____ kappa____ phi______ frames
    -      113.0000 -111.0000  150.0000 77

;
_diffrn_measurement_device '\k-geometry diffractometer'
_diffrn_measurement_device_type 'Agilent SuperNova'
_diffrn_measurement_method '\w scans'
_diffrn_orient_matrix_UB_11 -0.0004623
_diffrn_orient_matrix_UB_12 -0.032029
_diffrn_orient_matrix_UB_13 -0.0879937
_diffrn_orient_matrix_UB_21 -0.2029599
_diffrn_orient_matrix_UB_22 -0.0143357
_diffrn_orient_matrix_UB_23 -0.0094462
_diffrn_orient_matrix_UB_31 -0.0028257
_diffrn_orient_matrix_UB_32 0.1008976
_diffrn_orient_matrix_UB_33 -0.003216
_diffrn_radiation_monochromator 'Multilayer optics'
_diffrn_radiation_probe x-ray
_diffrn_radiation_source 'Nova (Cu) X-ray micro-source'
_diffrn_radiation_type CuK\a
_diffrn_radiation_wavelength 1.54184
_diffrn_reflns_av_R_equivalents 0.1425
_diffrn_reflns_av_unetI/netI 0.2013
_diffrn_reflns_limit_h_max 8
_diffrn_reflns_limit_h_min -9
_diffrn_reflns_limit_k_max 18
_diffrn_reflns_limit_k_min -12
_diffrn_reflns_limit_l_max 22
_diffrn_reflns_limit_l_min -22
_diffrn_reflns_number 17368
_diffrn_reflns_theta_full 69.99
_diffrn_reflns_theta_max 69.99
_diffrn_reflns_theta_min 3.06
_diffrn_source_current 0.8
_diffrn_source_power 0.04
_diffrn_source_voltage 50
_exptl_absorpt_coefficient_mu 1.556
_exptl_absorpt_correction_T_max 0.953
_exptl_absorpt_correction_T_min 0.819
_exptl_absorpt_correction_type analytical
_exptl_absorpt_process_details
;
        CrysAlisPro, Agilent Technologies,
        Version 1.171.36.24 (release 03-12-2012 CrysAlis171 .NET)
        (compiled Dec  3 2012,18:21:49)
Analytical numeric absorption correction using a multifaceted crystal
                        model based on expressions derived by R.C. Clark & J.S.
        (Clark, R. C. & Reid, J. S. (1995). Acta Cryst. A51, 887-897)
;
_exptl_crystal_colour red
_exptl_crystal_density_diffrn 1.199
_exptl_crystal_density_method 'not measured'
_exptl_crystal_description prism
_exptl_crystal_F_000 772
_exptl_crystal_recrystallization_method 'Slow evaporation'
_exptl_crystal_size_max 0.2207
_exptl_crystal_size_mid 0.0422
_exptl_crystal_size_min 0.0377
_refine_diff_density_max 1.045
_refine_diff_density_min -0.43
_refine_diff_density_rms 0.082
_refine_ls_extinction_method none
_refine_ls_goodness_of_fit_ref 0.966
_refine_ls_hydrogen_treatment noref
_refine_ls_matrix_type full
_refine_ls_number_parameters 472
_refine_ls_number_reflns 7575
_refine_ls_number_restraints 0
_refine_ls_restrained_S_all 0.966
_refine_ls_R_factor_all 0.1527
_refine_ls_R_factor_gt 0.0753
_refine_ls_shift/su_max 0
_refine_ls_shift/su_mean 0
_refine_ls_structure_factor_coef Fsqd
_refine_ls_weighting_details 'calc w=1/[\s^2^(Fo^2^)+(0.0053P)^2^+0.0000P] where P=(Fo^2^+2Fc^2^)/3'
_refine_ls_weighting_scheme calc
_refine_ls_wR_factor_gt 0.1577
_refine_ls_wR_factor_ref 0.2032
_reflns_number_gt 3899
_reflns_number_total 7575
_reflns_threshold_expression >2\s(I)
_cod_data_source_file c5cc03096j2.cif
_cod_data_source_block a20150019_bm212
_cod_database_code 7117354

loop_
_symmetry_equiv_pos_as_xyz
'x, y, z'
'-x, -y, -z'

loop_
_atom_site_label
_atom_site_type_symbol
_atom_site_fract_x
_atom_site_fract_y
_atom_site_fract_z
_atom_site_U_iso_or_equiv
_atom_site_adp_type
_atom_site_occupancy
_atom_site_symmetry_multiplicity
_atom_site_calc_flag
_atom_site_refinement_flags
_atom_site_disorder_assembly
_atom_site_disorder_group
S1 S 0.48971(18) 0.47437(8) 0.09499(7) 0.0294(3) Uani 1 1 d . . .
Si1 Si 0.79847(18) 0.31565(9) -0.24548(8) 0.0249(3) Uani 1 1 d . . .
Si2 Si 0.53778(19) 0.25969(9) 0.37028(8) 0.0262(3) Uani 1 1 d . . .
N1 N 0.5550(6) 0.4160(3) 0.0161(2) 0.0272(9) Uani 1 1 d . . .
N2 N 0.7356(5) 0.1084(3) -0.0565(2) 0.0224(9) Uani 1 1 d . . .
N3 N 0.6578(5) 0.0921(3) 0.0897(2) 0.0228(8) Uani 1 1 d . . .
N4 N 0.5048(6) 0.4037(3) 0.1478(2) 0.0275(9) Uani 1 1 d . . .
C1 C 0.5924(6) 0.3337(3) 0.0283(3) 0.0245(10) Uani 1 1 d . . .
C2 C 0.6540(6) 0.2612(3) -0.0270(3) 0.0204(9) Uani 1 1 d . . .
C3 C 0.6762(6) 0.1800(3) -0.0046(3) 0.0226(10) Uani 1 1 d . . .
C4 C 0.7537(6) 0.0319(3) -0.0353(3) 0.0211(10) Uani 1 1 d . . .
C5 C 0.8208(6) -0.0454(3) -0.0898(3) 0.0230(10) Uani 1 1 d . . .
C6 C 0.8621(7) -0.0378(3) -0.1606(3) 0.0251(10) Uani 1 1 d . . .
H6 H 0.8449 0.0167 -0.1755 0.03 Uiso 1 1 calc R . .
C7 C 0.9297(7) -0.1115(3) -0.2101(3) 0.0273(11) Uani 1 1 d . . .
H7 H 0.9608 -0.106 -0.2584 0.033 Uiso 1 1 calc R . .
C8 C 0.9517(7) -0.1920(3) -0.1898(3) 0.0281(11) Uani 1 1 d . . .
H8 H 0.9976 -0.2413 -0.2242 0.034 Uiso 1 1 calc R . .
C9 C 0.9073(7) -0.2009(3) -0.1197(3) 0.0271(11) Uani 1 1 d . . .
C10 C 0.8422(6) -0.1267(3) -0.0668(3) 0.0240(10) Uani 1 1 d . . .
C11 C 0.9271(7) -0.2849(3) -0.0972(3) 0.0300(12) Uani 1 1 d . . .
H11 H 0.9691 -0.3354 -0.1319 0.036 Uiso 1 1 calc R . .
C12 C 0.8873(7) -0.2929(3) -0.0282(3) 0.0287(11) Uani 1 1 d . . .
H12 H 0.9043 -0.3486 -0.0151 0.034 Uiso 1 1 calc R . .
C13 C 0.8203(6) -0.2201(3) 0.0261(3) 0.0263(11) Uani 1 1 d . . .
C14 C 0.7980(6) -0.1361(3) 0.0054(3) 0.0231(10) Uani 1 1 d . . .
C15 C 0.7771(7) -0.2270(4) 0.0973(3) 0.0310(12) Uani 1 1 d . . .
H15 H 0.793 -0.2823 0.1113 0.037 Uiso 1 1 calc R . .
C16 C 0.7117(7) -0.1560(4) 0.1483(3) 0.0303(11) Uani 1 1 d . . .
H16 H 0.6809 -0.1631 0.1962 0.036 Uiso 1 1 calc R . .
C17 C 0.6909(7) -0.0734(4) 0.1293(3) 0.0286(11) Uani 1 1 d . . .
H17 H 0.6474 -0.0241 0.1647 0.034 Uiso 1 1 calc R . .
C18 C 0.7333(6) -0.0633(3) 0.0595(3) 0.0237(10) Uani 1 1 d . . .
C19 C 0.7134(6) 0.0236(3) 0.0387(3) 0.0219(10) Uani 1 1 d . . .
C20 C 0.6396(6) 0.1726(3) 0.0697(3) 0.0222(10) Uani 1 1 d . . .
C21 C 0.5861(6) 0.2459(3) 0.1254(3) 0.0216(10) Uani 1 1 d . . .
C22 C 0.5608(6) 0.3275(3) 0.1031(3) 0.0236(10) Uani 1 1 d . . .
C23 C 0.6932(7) 0.2723(3) -0.0991(3) 0.0245(11) Uani 1 1 d . . .
C24 C 0.7280(7) 0.2861(3) -0.1595(3) 0.0252(10) Uani 1 1 d . . .
C25 C 0.5613(7) 0.2413(3) 0.2009(3) 0.0267(11) Uani 1 1 d . . .
C26 C 0.5415(7) 0.2430(3) 0.2665(3) 0.0270(11) Uani 1 1 d . . .
C27 C 0.9014(7) 0.4414(4) -0.2101(3) 0.0284(11) Uani 1 1 d . . .
H27 H 0.8045 0.48 -0.1945 0.034 Uiso 1 1 calc R . .
C28 C 1.0346(8) 0.4580(4) -0.1389(4) 0.0394(14) Uani 1 1 d . . .
H28A H 1.1338 0.4228 -0.1526 0.059 Uiso 1 1 calc R . .
H28B H 0.9775 0.4377 -0.0988 0.059 Uiso 1 1 calc R . .
H28C H 1.0777 0.5243 -0.1199 0.059 Uiso 1 1 calc R . .
C29 C 0.9865(9) 0.4747(4) -0.2739(4) 0.0421(14) Uani 1 1 d . . .
H29A H 0.8962 0.4698 -0.3165 0.063 Uiso 1 1 calc R . .
H29B H 1.0782 0.4359 -0.2924 0.063 Uiso 1 1 calc R . .
H29C H 1.0391 0.5394 -0.2531 0.063 Uiso 1 1 calc R . .
C30 C 0.5997(7) 0.3027(3) -0.3177(3) 0.0280(11) Uani 1 1 d . . .
H30 H 0.6425 0.3207 -0.3629 0.034 Uiso 1 1 calc R . .
C31 C 0.5102(8) 0.2016(4) -0.3476(3) 0.0353(12) Uani 1 1 d . . .
H31A H 0.4775 0.1793 -0.304 0.053 Uiso 1 1 calc R . .
H31B H 0.5922 0.1623 -0.3752 0.053 Uiso 1 1 calc R . .
H31C H 0.4043 0.199 -0.3823 0.053 Uiso 1 1 calc R . .
C32 C 0.4627(8) 0.3672(4) -0.2870(3) 0.0392(14) Uani 1 1 d . . .
H32A H 0.517 0.4318 -0.2729 0.059 Uiso 1 1 calc R . .
H32B H 0.42 0.3527 -0.2416 0.059 Uiso 1 1 calc R . .
H32C H 0.3636 0.3582 -0.3268 0.059 Uiso 1 1 calc R . .
C33 C 0.9644(7) 0.2351(4) -0.2858(3) 0.0314(12) Uani 1 1 d . . .
H33 H 1.0811 0.2623 -0.2557 0.038 Uiso 1 1 calc R . .
C34 C 0.9245(8) 0.1383(4) -0.2758(3) 0.0351(12) Uani 1 1 d . . .
H34A H 0.8106 0.1091 -0.3045 0.053 Uiso 1 1 calc R . .
H34B H 0.9202 0.1427 -0.2212 0.053 Uiso 1 1 calc R . .
H34C H 1.0171 0.1007 -0.2954 0.053 Uiso 1 1 calc R . .
C35 C 0.9851(8) 0.2292(4) -0.3700(3) 0.0359(13) Uani 1 1 d . . .
H35A H 1.0147 0.2917 -0.3753 0.054 Uiso 1 1 calc R . .
H35B H 0.8743 0.2006 -0.4018 0.054 Uiso 1 1 calc R . .
H35C H 1.0795 0.1916 -0.3868 0.054 Uiso 1 1 calc R . .
C36 C 0.5872(8) 0.1503(4) 0.3945(4) 0.0374(13) Uani 1 1 d . . .
H36 H 0.591 0.1625 0.4515 0.045 Uiso 1 1 calc R . .
C37 C 0.7696(10) 0.1236(5) 0.3718(5) 0.0554(18) Uani 1 1 d . . .
H37A H 0.8609 0.175 0.3974 0.083 Uiso 1 1 calc R . .
H37B H 0.7696 0.1105 0.3159 0.083 Uiso 1 1 calc R . .
H37C H 0.7935 0.0683 0.3876 0.083 Uiso 1 1 calc R . .
C38 C 0.4436(10) 0.0696(4) 0.3578(5) 0.0544(18) Uani 1 1 d . . .
H38A H 0.4329 0.0578 0.3018 0.082 Uiso 1 1 calc R . .
H38B H 0.3311 0.0852 0.3768 0.082 Uiso 1 1 calc R . .
H38C H 0.4746 0.014 0.3714 0.082 Uiso 1 1 calc R . .
C39 C 0.3082(7) 0.2850(4) 0.3926(3) 0.0307(12) Uani 1 1 d . . .
H39 H 0.2266 0.2304 0.36 0.037 Uiso 1 1 calc R . .
C40 C 0.2776(9) 0.2905(5) 0.4767(3) 0.0459(16) Uani 1 1 d . . .
H40A H 0.3483 0.3457 0.5112 0.069 Uiso 1 1 calc R . .
H40B H 0.3126 0.235 0.4893 0.069 Uiso 1 1 calc R . .
H40C H 0.1526 0.2943 0.483 0.069 Uiso 1 1 calc R . .
C41 C 0.2521(8) 0.3695(4) 0.3698(4) 0.0436(15) Uani 1 1 d . . .
H41A H 0.2806 0.3662 0.3176 0.065 Uiso 1 1 calc R . .
H41B H 0.3149 0.4262 0.4057 0.065 Uiso 1 1 calc R . .
H41C H 0.1249 0.3703 0.3716 0.065 Uiso 1 1 calc R . .
C42 C 0.7248(7) 0.3548(4) 0.4152(3) 0.0303(11) Uani 1 1 d . . .
H42 H 0.8324 0.3322 0.3924 0.036 Uiso 1 1 calc R . .
C43 C 0.7659(9) 0.3734(4) 0.5016(3) 0.0415(14) Uani 1 1 d . . .
H43A H 0.7738 0.3146 0.5142 0.062 Uiso 1 1 calc R . .
H43B H 0.6721 0.4045 0.5276 0.062 Uiso 1 1 calc R . .
H43C H 0.8785 0.4133 0.5187 0.062 Uiso 1 1 calc R . .
C44 C 0.7032(9) 0.4467(4) 0.3943(4) 0.0437(15) Uani 1 1 d . . .
H44A H 0.6091 0.4764 0.4212 0.066 Uiso 1 1 calc R . .
H44B H 0.6729 0.4334 0.3387 0.066 Uiso 1 1 calc R . .
H44C H 0.814 0.4883 0.4099 0.066 Uiso 1 1 calc R . .

loop_
_atom_site_aniso_label
_atom_site_aniso_U_11
_atom_site_aniso_U_22
_atom_site_aniso_U_33
_atom_site_aniso_U_23
_atom_site_aniso_U_13
_atom_site_aniso_U_12
S1 0.0374(7) 0.0218(6) 0.0274(6) 0.0019(5) 0.0090(5) 0.0056(5)
Si1 0.0280(7) 0.0248(6) 0.0213(6) 0.0048(5) 0.0060(5) 0.0030(5)
Si2 0.0308(7) 0.0260(7) 0.0201(6) 0.0032(5) 0.0065(5) 0.0009(6)
N1 0.032(2) 0.0195(19) 0.028(2) 0.0022(17) 0.0076(18) 0.0043(17)
N2 0.022(2) 0.0195(19) 0.023(2) 0.0019(16) 0.0048(16) -0.0003(16)
N3 0.023(2) 0.023(2) 0.0190(19) 0.0017(16) 0.0005(16) 0.0011(16)
N4 0.031(2) 0.021(2) 0.028(2) 0.0011(17) 0.0063(18) 0.0041(17)
C1 0.024(2) 0.017(2) 0.028(3) -0.0001(19) 0.002(2) -0.0014(18)
C2 0.023(2) 0.018(2) 0.018(2) -0.0001(17) 0.0069(18) 0.0008(18)
C3 0.021(2) 0.018(2) 0.023(2) -0.0016(18) 0.0052(19) -0.0013(18)
C4 0.022(2) 0.017(2) 0.021(2) -0.0008(18) 0.0011(18) 0.0015(18)
C5 0.025(2) 0.016(2) 0.024(2) -0.0001(18) 0.0014(19) -0.0016(18)
C6 0.027(2) 0.017(2) 0.027(2) -0.0011(19) 0.005(2) 0.0015(19)
C7 0.029(2) 0.027(3) 0.020(2) -0.003(2) 0.005(2) -0.001(2)
C8 0.027(2) 0.024(2) 0.027(3) -0.002(2) -0.001(2) 0.000(2)
C9 0.023(2) 0.022(2) 0.030(3) 0.000(2) -0.003(2) -0.0012(19)
C10 0.020(2) 0.022(2) 0.024(2) -0.0013(19) -0.0008(19) 0.0009(18)
C11 0.021(2) 0.019(2) 0.041(3) -0.004(2) -0.005(2) 0.0026(19)
C12 0.030(3) 0.016(2) 0.040(3) 0.007(2) 0.000(2) 0.0035(19)
C13 0.021(2) 0.021(2) 0.033(3) 0.005(2) -0.006(2) -0.0018(19)
C14 0.017(2) 0.020(2) 0.029(3) 0.0040(19) 0.0036(19) -0.0024(18)
C15 0.029(3) 0.025(3) 0.039(3) 0.012(2) -0.001(2) 0.001(2)
C16 0.031(3) 0.030(3) 0.028(3) 0.007(2) 0.000(2) -0.005(2)
C17 0.030(3) 0.027(3) 0.027(3) 0.005(2) 0.003(2) -0.001(2)
C18 0.018(2) 0.023(2) 0.028(3) 0.007(2) 0.0000(19) -0.0060(19)
C19 0.019(2) 0.020(2) 0.024(2) 0.0013(18) 0.0002(19) -0.0006(18)
C20 0.018(2) 0.020(2) 0.024(2) 0.0018(18) 0.0033(18) -0.0064(18)
C21 0.022(2) 0.022(2) 0.017(2) -0.0003(18) 0.0053(18) -0.0016(18)
C22 0.022(2) 0.023(2) 0.020(2) -0.0017(19) 0.0001(19) -0.0014(19)
C23 0.028(2) 0.0081(19) 0.032(3) -0.0021(18) 0.000(2) 0.0007(18)
C24 0.030(3) 0.024(2) 0.020(2) 0.0028(19) 0.003(2) 0.002(2)
C25 0.027(2) 0.016(2) 0.034(3) 0.003(2) 0.003(2) -0.0007(19)
C26 0.031(3) 0.028(3) 0.020(2) 0.0017(19) 0.007(2) 0.000(2)
C27 0.032(3) 0.028(2) 0.026(3) 0.008(2) 0.008(2) 0.006(2)
C28 0.043(3) 0.025(3) 0.046(3) 0.009(2) -0.007(3) -0.004(2)
C29 0.053(4) 0.034(3) 0.043(3) 0.015(3) 0.021(3) 0.006(3)
C30 0.031(3) 0.029(3) 0.023(2) 0.005(2) 0.005(2) 0.006(2)
C31 0.034(3) 0.040(3) 0.027(3) 0.003(2) 0.004(2) -0.001(2)
C32 0.039(3) 0.038(3) 0.034(3) -0.002(2) 0.002(2) 0.012(3)
C33 0.030(3) 0.032(3) 0.032(3) 0.008(2) 0.006(2) 0.004(2)
C34 0.041(3) 0.027(3) 0.038(3) 0.008(2) 0.008(3) 0.004(2)
C35 0.043(3) 0.036(3) 0.027(3) 0.003(2) 0.011(2) 0.005(2)
C36 0.046(3) 0.028(3) 0.039(3) 0.011(2) 0.007(3) 0.001(2)
C37 0.050(4) 0.043(4) 0.074(5) 0.013(3) 0.009(4) 0.018(3)
C38 0.061(4) 0.024(3) 0.076(5) 0.013(3) 0.005(4) 0.002(3)
C39 0.034(3) 0.033(3) 0.021(2) 0.000(2) 0.005(2) 0.005(2)
C40 0.046(4) 0.057(4) 0.032(3) 0.006(3) 0.020(3) 0.003(3)
C41 0.036(3) 0.034(3) 0.060(4) 0.008(3) 0.007(3) 0.009(2)
C42 0.031(3) 0.036(3) 0.021(3) 0.006(2) 0.005(2) -0.004(2)
C43 0.050(4) 0.045(3) 0.025(3) 0.005(2) 0.003(3) 0.002(3)
C44 0.049(4) 0.034(3) 0.046(4) 0.014(3) 0.003(3) -0.012(3)

loop_
_atom_type_symbol
_atom_type_description
_atom_type_scat_dispersion_real
_atom_type_scat_dispersion_imag
_atom_type_scat_source
C C 0.0181 0.0091 'International Tables Vol C Tables 4.2.6.8 and 6.1.1.4'
H H 0 0 'International Tables Vol C Tables 4.2.6.8 and 6.1.1.4'
N N 0.0311 0.018 'International Tables Vol C Tables 4.2.6.8 and 6.1.1.4'
S S 0.3331 0.5567 'International Tables Vol C Tables 4.2.6.8 and 6.1.1.4'
Si Si 0.2541 0.3302 'International Tables Vol C Tables 4.2.6.8 and 6.1.1.4'

loop_
_exptl_crystal_face_index_h
_exptl_crystal_face_index_k
_exptl_crystal_face_index_l
_exptl_crystal_face_perp_dist
-5 1 0 0.114
-1 -9 4 0.029
5 -2 0 0.0978
1 10 -4 0.0068
0 -1 -5 0.0066
0 0 1 0.0293

loop_
_geom_angle_atom_site_label_1
_geom_angle_atom_site_label_2
_geom_angle_atom_site_label_3
_geom_angle
_geom_angle_site_symmetry_1
_geom_angle_site_symmetry_3
N1 S1 N4 101.6(2) . .
C24 Si1 C30 109.4(2) . .
C24 Si1 C33 107.8(2) . .
C30 Si1 C33 111.6(2) . .
C24 Si1 C27 105.3(2) . .
C30 Si1 C27 110.7(2) . .
C33 Si1 C27 111.9(2) . .
C26 Si2 C36 109.2(3) . .
C26 Si2 C39 106.7(2) . .
C36 Si2 C39 110.2(3) . .
C26 Si2 C42 103.9(2) . .
C36 Si2 C42 109.2(3) . .
C39 Si2 C42 117.2(2) . .
C1 N1 S1 105.8(4) . .
C4 N2 C3 117.0(4) . .
C19 N3 C20 117.6(4) . .
C22 N4 S1 105.6(4) . .
N1 C1 C2 124.5(5) . .
N1 C1 C22 112.7(4) . .
C2 C1 C22 122.8(5) . .
C3 C2 C23 123.2(4) . .
C3 C2 C1 115.8(4) . .
C23 C2 C1 121.0(4) . .
N2 C3 C2 117.5(4) . .
N2 C3 C20 121.1(5) . .
C2 C3 C20 121.4(4) . .
N2 C4 C19 122.0(4) . .
N2 C4 C5 117.8(4) . .
C19 C4 C5 120.2(4) . .
C6 C5 C10 121.4(4) . .
C6 C5 C4 120.7(4) . .
C10 C5 C4 117.9(4) . .
C5 C6 C7 119.2(5) . .
C5 C6 H6 120.4 . .
C7 C6 H6 120.4 . .
C8 C7 C6 121.0(5) . .
C8 C7 H7 119.5 . .
C6 C7 H7 119.5 . .
C7 C8 C9 120.2(5) . .
C7 C8 H8 119.9 . .
C9 C8 H8 119.9 . .
C8 C9 C10 120.6(5) . .
C8 C9 C11 121.4(5) . .
C10 C9 C11 117.9(5) . .
C5 C10 C14 122.1(4) . .
C5 C10 C9 117.6(5) . .
C14 C10 C9 120.3(5) . .
C12 C11 C9 121.5(5) . .
C12 C11 H11 119.3 . .
C9 C11 H11 119.3 . .
C11 C12 C13 122.1(5) . .
C11 C12 H12 119 . .
C13 C12 H12 119 . .
C15 C13 C12 123.2(5) . .
C15 C13 C14 118.9(5) . .
C12 C13 C14 117.9(5) . .
C10 C14 C18 121.7(5) . .
C10 C14 C13 120.3(4) . .
C18 C14 C13 118.0(5) . .
C16 C15 C13 122.0(5) . .
C16 C15 H15 119 . .
C13 C15 H15 119 . .
C15 C16 C17 119.8(5) . .
C15 C16 H16 120.1 . .
C17 C16 H16 120.1 . .
C18 C17 C16 120.2(5) . .
C18 C17 H17 119.9 . .
C16 C17 H17 119.9 . .
C17 C18 C14 121.1(5) . .
C17 C18 C19 120.9(4) . .
C14 C18 C19 118.0(4) . .
N3 C19 C4 121.8(5) . .
N3 C19 C18 118.1(4) . .
C4 C19 C18 120.1(4) . .
N3 C20 C21 116.9(4) . .
N3 C20 C3 120.5(4) . .
C21 C20 C3 122.6(5) . .
C20 C21 C25 122.9(5) . .
C20 C21 C22 116.4(4) . .
C25 C21 C22 120.7(4) . .
N4 C22 C21 124.9(5) . .
N4 C22 C1 114.2(5) . .
C21 C22 C1 120.9(4) . .
C24 C23 C2 177.0(5) . .
C23 C24 Si1 174.3(5) . .
C26 C25 C21 176.2(5) . .
C25 C26 Si2 171.6(5) . .
C28 C27 C29 110.7(5) . .
C28 C27 Si1 111.8(4) . .
C29 C27 Si1 112.1(4) . .
C28 C27 H27 107.3 . .
C29 C27 H27 107.3 . .
Si1 C27 H27 107.3 . .
C27 C28 H28A 109.5 . .
C27 C28 H28B 109.5 . .
H28A C28 H28B 109.5 . .
C27 C28 H28C 109.5 . .
H28A C28 H28C 109.5 . .
H28B C28 H28C 109.5 . .
C27 C29 H29A 109.5 . .
C27 C29 H29B 109.5 . .
H29A C29 H29B 109.5 . .
C27 C29 H29C 109.5 . .
H29A C29 H29C 109.5 . .
H29B C29 H29C 109.5 . .
C32 C30 C31 109.7(5) . .
C32 C30 Si1 112.9(4) . .
C31 C30 Si1 112.5(4) . .
C32 C30 H30 107.1 . .
C31 C30 H30 107.1 . .
Si1 C30 H30 107.1 . .
C30 C31 H31A 109.5 . .
C30 C31 H31B 109.5 . .
H31A C31 H31B 109.5 . .
C30 C31 H31C 109.5 . .
H31A C31 H31C 109.5 . .
H31B C31 H31C 109.5 . .
C30 C32 H32A 109.5 . .
C30 C32 H32B 109.5 . .
H32A C32 H32B 109.5 . .
C30 C32 H32C 109.5 . .
H32A C32 H32C 109.5 . .
H32B C32 H32C 109.5 . .
C34 C33 C35 110.3(4) . .
C34 C33 Si1 113.0(4) . .
C35 C33 Si1 112.4(4) . .
C34 C33 H33 106.9 . .
C35 C33 H33 106.9 . .
Si1 C33 H33 106.9 . .
C33 C34 H34A 109.5 . .
C33 C34 H34B 109.5 . .
H34A C34 H34B 109.5 . .
C33 C34 H34C 109.5 . .
H34A C34 H34C 109.5 . .
H34B C34 H34C 109.5 . .
C33 C35 H35A 109.5 . .
C33 C35 H35B 109.5 . .
H35A C35 H35B 109.5 . .
C33 C35 H35C 109.5 . .
H35A C35 H35C 109.5 . .
H35B C35 H35C 109.5 . .
C38 C36 C37 110.4(5) . .
C38 C36 Si2 112.0(5) . .
C37 C36 Si2 111.7(4) . .
C38 C36 H36 107.5 . .
C37 C36 H36 107.5 . .
Si2 C36 H36 107.5 . .
C36 C37 H37A 109.5 . .
C36 C37 H37B 109.5 . .
H37A C37 H37B 109.5 . .
C36 C37 H37C 109.5 . .
H37A C37 H37C 109.5 . .
H37B C37 H37C 109.5 . .
C36 C38 H38A 109.5 . .
C36 C38 H38B 109.5 . .
H38A C38 H38B 109.5 . .
C36 C38 H38C 109.5 . .
H38A C38 H38C 109.5 . .
H38B C38 H38C 109.5 . .
C41 C39 C40 111.4(5) . .
C41 C39 Si2 113.7(4) . .
C40 C39 Si2 113.1(4) . .
C41 C39 H39 106 . .
C40 C39 H39 106 . .
Si2 C39 H39 106 . .
C39 C40 H40A 109.5 . .
C39 C40 H40B 109.5 . .
H40A C40 H40B 109.5 . .
C39 C40 H40C 109.5 . .
H40A C40 H40C 109.5 . .
H40B C40 H40C 109.5 . .
C39 C41 H41A 109.5 . .
C39 C41 H41B 109.5 . .
H41A C41 H41B 109.5 . .
C39 C41 H41C 109.5 . .
H41A C41 H41C 109.5 . .
H41B C41 H41C 109.5 . .
C43 C42 C44 110.4(5) . .
C43 C42 Si2 114.5(4) . .
C44 C42 Si2 113.5(4) . .
C43 C42 H42 105.9 . .
C44 C42 H42 105.9 . .
Si2 C42 H42 105.9 . .
C42 C43 H43A 109.5 . .
C42 C43 H43B 109.5 . .
H43A C43 H43B 109.5 . .
C42 C43 H43C 109.5 . .
H43A C43 H43C 109.5 . .
H43B C43 H43C 109.5 . .
C42 C44 H44A 109.5 . .
C42 C44 H44B 109.5 . .
H44A C44 H44B 109.5 . .
C42 C44 H44C 109.5 . .
H44A C44 H44C 109.5 . .
H44B C44 H44C 109.5 . .

loop_
_geom_bond_atom_site_label_1
_geom_bond_atom_site_label_2
_geom_bond_distance
_geom_bond_site_symmetry_2
S1 N1 1.613(4) .
S1 N4 1.620(5) .
Si1 C24 1.842(5) .
Si1 C30 1.891(5) .
Si1 C33 1.897(5) .
Si1 C27 1.900(5) .
Si2 C26 1.837(5) .
Si2 C36 1.882(6) .
Si2 C39 1.890(6) .
Si2 C42 1.891(5) .
N1 C1 1.369(7) .
N2 C4 1.327(7) .
N2 C3 1.371(6) .
N3 C19 1.319(6) .
N3 C20 1.373(7) .
N4 C22 1.348(6) .
C1 C2 1.419(6) .
C1 C22 1.425(7) .
C2 C3 1.412(7) .
C2 C23 1.414(7) .
C3 C20 1.431(7) .
C4 C19 1.437(7) .
C4 C5 1.477(6) .
C5 C6 1.379(7) .
C5 C10 1.418(7) .
C6 C7 1.401(7) .
C6 H6 0.95 .
C7 C8 1.381(8) .
C7 H7 0.95 .
C8 C9 1.381(8) .
C8 H8 0.95 .
C9 C10 1.425(7) .
C9 C11 1.449(8) .
C10 C14 1.420(7) .
C11 C12 1.348(8) .
C11 H11 0.95 .
C12 C13 1.431(7) .
C12 H12 0.95 .
C13 C15 1.388(8) .
C13 C14 1.437(7) .
C14 C18 1.421(7) .
C15 C16 1.379(8) .
C15 H15 0.95 .
C16 C17 1.399(8) .
C16 H16 0.95 .
C17 C18 1.377(8) .
C17 H17 0.95 .
C18 C19 1.477(7) .
C20 C21 1.402(6) .
C21 C25 1.419(7) .
C21 C22 1.421(8) .
C23 C24 1.215(8) .
C25 C26 1.207(8) .
C27 C28 1.531(8) .
C27 C29 1.547(8) .
C27 H27 1 .
C28 H28A 0.98 .
C28 H28B 0.98 .
C28 H28C 0.98 .
C29 H29A 0.98 .
C29 H29B 0.98 .
C29 H29C 0.98 .
C30 C32 1.536(7) .
C30 C31 1.546(7) .
C30 H30 1 .
C31 H31A 0.98 .
C31 H31B 0.98 .
C31 H31C 0.98 .
C32 H32A 0.98 .
C32 H32B 0.98 .
C32 H32C 0.98 .
C33 C34 1.524(8) .
C33 C35 1.531(7) .
C33 H33 1 .
C34 H34A 0.98 .
C34 H34B 0.98 .
C34 H34C 0.98 .
C35 H35A 0.98 .
C35 H35B 0.98 .
C35 H35C 0.98 .
C36 C38 1.527(9) .
C36 C37 1.549(9) .
C36 H36 1 .
C37 H37A 0.98 .
C37 H37B 0.98 .
C37 H37C 0.98 .
C38 H38A 0.98 .
C38 H38B 0.98 .
C38 H38C 0.98 .
C39 C41 1.531(8) .
C39 C40 1.545(8) .
C39 H39 1 .
C40 H40A 0.98 .
C40 H40B 0.98 .
C40 H40C 0.98 .
C41 H41A 0.98 .
C41 H41B 0.98 .
C41 H41C 0.98 .
C42 C43 1.519(7) .
C42 C44 1.553(8) .
C42 H42 1 .
C43 H43A 0.98 .
C43 H43B 0.98 .
C43 H43C 0.98 .
C44 H44A 0.98 .
C44 H44B 0.98 .
C44 H44C 0.98 .

loop_
_geom_torsion_atom_site_label_1
_geom_torsion_atom_site_label_2
_geom_torsion_atom_site_label_3
_geom_torsion_atom_site_label_4
_geom_torsion
_geom_torsion_site_symmetry_1
_geom_torsion_site_symmetry_2
_geom_torsion_site_symmetry_3
_geom_torsion_site_symmetry_4
N4 S1 N1 C1 0.4(4) . . . .
N1 S1 N4 C22 -1.2(4) . . . .
S1 N1 C1 C2 179.8(4) . . . .
S1 N1 C1 C22 0.5(5) . . . .
N1 C1 C2 C3 -176.8(5) . . . .
C22 C1 C2 C3 2.4(7) . . . .
N1 C1 C2 C23 4.4(8) . . . .
C22 C1 C2 C23 -176.4(5) . . . .
C4 N2 C3 C2 -179.1(4) . . . .
C4 N2 C3 C20 1.4(7) . . . .
C23 C2 C3 N2 -1.2(7) . . . .
C1 C2 C3 N2 -180.0(4) . . . .
C23 C2 C3 C20 178.2(5) . . . .
C1 C2 C3 C20 -0.6(7) . . . .
C3 N2 C4 C19 -0.1(7) . . . .
C3 N2 C4 C5 -178.9(4) . . . .
N2 C4 C5 C6 -0.3(7) . . . .
C19 C4 C5 C6 -179.1(5) . . . .
N2 C4 C5 C10 179.2(4) . . . .
C19 C4 C5 C10 0.5(7) . . . .
C10 C5 C6 C7 -1.2(7) . . . .
C4 C5 C6 C7 178.4(5) . . . .
C5 C6 C7 C8 1.4(8) . . . .
C6 C7 C8 C9 -0.1(8) . . . .
C7 C8 C9 C10 -1.4(8) . . . .
C7 C8 C9 C11 179.3(5) . . . .
C6 C5 C10 C14 -179.1(5) . . . .
C4 C5 C10 C14 1.3(7) . . . .
C6 C5 C10 C9 -0.3(7) . . . .
C4 C5 C10 C9 -179.9(4) . . . .
C8 C9 C10 C5 1.6(7) . . . .
C11 C9 C10 C5 -179.1(4) . . . .
C8 C9 C10 C14 -179.5(5) . . . .
C11 C9 C10 C14 -0.3(7) . . . .
C8 C9 C11 C12 178.6(5) . . . .
C10 C9 C11 C12 -0.7(7) . . . .
C9 C11 C12 C13 1.2(8) . . . .
C11 C12 C13 C15 179.5(5) . . . .
C11 C12 C13 C14 -0.8(8) . . . .
C5 C10 C14 C18 -1.4(7) . . . .
C9 C10 C14 C18 179.8(4) . . . .
C5 C10 C14 C13 179.5(5) . . . .
C9 C10 C14 C13 0.7(7) . . . .
C15 C13 C14 C10 179.6(5) . . . .
C12 C13 C14 C10 -0.2(7) . . . .
C15 C13 C14 C18 0.4(7) . . . .
C12 C13 C14 C18 -179.3(4) . . . .
C12 C13 C15 C16 -179.6(5) . . . .
C14 C13 C15 C16 0.7(8) . . . .
C13 C15 C16 C17 -1.3(8) . . . .
C15 C16 C17 C18 0.9(8) . . . .
C16 C17 C18 C14 0.2(8) . . . .
C16 C17 C18 C19 -179.5(5) . . . .
C10 C14 C18 C17 180.0(5) . . . .
C13 C14 C18 C17 -0.9(7) . . . .
C10 C14 C18 C19 -0.2(7) . . . .
C13 C14 C18 C19 178.9(4) . . . .
C20 N3 C19 C4 -0.1(7) . . . .
C20 N3 C19 C18 -179.9(4) . . . .
N2 C4 C19 N3 -0.6(7) . . . .
C5 C4 C19 N3 178.1(4) . . . .
N2 C4 C19 C18 179.2(4) . . . .
C5 C4 C19 C18 -2.1(7) . . . .
C17 C18 C19 N3 1.5(7) . . . .
C14 C18 C19 N3 -178.2(4) . . . .
C17 C18 C19 C4 -178.3(5) . . . .
C14 C18 C19 C4 2.0(7) . . . .
C19 N3 C20 C21 -177.9(4) . . . .
C19 N3 C20 C3 1.5(7) . . . .
N2 C3 C20 N3 -2.2(7) . . . .
C2 C3 C20 N3 178.4(4) . . . .
N2 C3 C20 C21 177.2(4) . . . .
C2 C3 C20 C21 -2.3(7) . . . .
N3 C20 C21 C25 3.8(7) . . . .
C3 C20 C21 C25 -175.6(5) . . . .
N3 C20 C21 C22 -177.6(4) . . . .
C3 C20 C21 C22 3.1(7) . . . .
S1 N4 C22 C21 -177.5(4) . . . .
S1 N4 C22 C1 1.6(5) . . . .
C20 C21 C22 N4 177.9(5) . . . .
C25 C21 C22 N4 -3.4(8) . . . .
C20 C21 C22 C1 -1.2(7) . . . .
C25 C21 C22 C1 177.5(5) . . . .
N1 C1 C22 N4 -1.5(6) . . . .
C2 C1 C22 N4 179.2(4) . . . .
N1 C1 C22 C21 177.7(4) . . . .
C2 C1 C22 C21 -1.6(7) . . . .
C3 C2 C23 C24 -155(10) . . . .
C1 C2 C23 C24 23(11) . . . .
C2 C23 C24 Si1 43(14) . . . .
C30 Si1 C24 C23 -147(5) . . . .
C33 Si1 C24 C23 91(5) . . . .
C27 Si1 C24 C23 -28(5) . . . .
C20 C21 C25 C26 158(8) . . . .
C22 C21 C25 C26 -21(9) . . . .
C21 C25 C26 Si2 -41(11) . . . .
C36 Si2 C26 C25 -119(3) . . . .
C39 Si2 C26 C25 122(3) . . . .
C42 Si2 C26 C25 -3(3) . . . .
C24 Si1 C27 C28 48.8(5) . . . .
C30 Si1 C27 C28 166.9(4) . . . .
C33 Si1 C27 C28 -68.0(5) . . . .
C24 Si1 C27 C29 173.8(4) . . . .
C30 Si1 C27 C29 -68.1(5) . . . .
C33 Si1 C27 C29 57.0(5) . . . .
C24 Si1 C30 C32 61.0(5) . . . .
C33 Si1 C30 C32 -179.9(4) . . . .
C27 Si1 C30 C32 -54.6(5) . . . .
C24 Si1 C30 C31 -63.8(4) . . . .
C33 Si1 C30 C31 55.3(4) . . . .
C27 Si1 C30 C31 -179.4(4) . . . .
C24 Si1 C33 C34 34.7(5) . . . .
C30 Si1 C33 C34 -85.4(4) . . . .
C27 Si1 C33 C34 150.0(4) . . . .
C24 Si1 C33 C35 160.4(4) . . . .
C30 Si1 C33 C35 40.2(5) . . . .
C27 Si1 C33 C35 -84.4(4) . . . .
C26 Si2 C36 C38 -65.2(5) . . . .
C39 Si2 C36 C38 51.7(5) . . . .
C42 Si2 C36 C38 -178.3(5) . . . .
C26 Si2 C36 C37 59.2(5) . . . .
C39 Si2 C36 C37 176.1(4) . . . .
C42 Si2 C36 C37 -53.9(5) . . . .
C26 Si2 C39 C41 -57.8(5) . . . .
C36 Si2 C39 C41 -176.3(4) . . . .
C42 Si2 C39 C41 58.1(5) . . . .
C26 Si2 C39 C40 173.9(4) . . . .
C36 Si2 C39 C40 55.4(5) . . . .
C42 Si2 C39 C40 -70.2(5) . . . .
C26 Si2 C42 C43 -172.4(4) . . . .
C36 Si2 C42 C43 -55.9(5) . . . .
C39 Si2 C42 C43 70.2(5) . . . .
C26 Si2 C42 C44 59.7(4) . . . .
C36 Si2 C42 C44 176.2(4) . . . .
C39 Si2 C42 C44 -57.7(5) . . . .
